data_7118563
loop_
_publ_author_name
'd'Agostino, Simone'
'Spinelli, Floriana'
'Boanini, Elisa'
'Braga, Dario'
'Grepioni, Fabrizia'

_publ_section_title
;
 Single crystal to single crystal [2+2] photoreactions in chloride and
 sulphate salts of 4-amino-cinnamic acid via solid-solution formation: a
 structural and kinetic study.
;
_journal_issue 9
_journal_name_full 'Chemical communications (Cambridge, England)'
_journal_page_first 1899
_journal_page_last 1902
_journal_paper_doi 10.1039/c5cc09412g
_journal_volume 52
_journal_year 2016
_chemical_formula_sum 'C9 H10 Cl N O2'
_chemical_formula_weight 199.63
_chemical_name_systematic
;
 ?
;
_space_group_IT_number 14
_symmetry_cell_setting monoclinic
_symmetry_space_group_name_Hall '-P 2ybc'
_symmetry_space_group_name_H-M 'P 1 21/c 1'
_atom_sites_solution_hydrogens geom
_atom_sites_solution_primary direct
_atom_sites_solution_secondary difmap
_audit_creation_method SHELXL-97
_audit_update_record
;
2015-11-12 deposited with the CCDC.
2015-12-08 downloaded from the CCDC.
;
_cell_angle_alpha 90.00
_cell_angle_beta 91.595(7)
_cell_angle_gamma 90.00
_cell_formula_units_Z 4
_cell_length_a 5.6063(2)
_cell_length_b 8.5811(7)
_cell_length_c 19.4662(17)
_cell_measurement_reflns_used 1118
_cell_measurement_temperature 298
_cell_measurement_theta_max 24.4520
_cell_measurement_theta_min 3.1580
_cell_volume 936.12(12)
_computing_cell_refinement
;
CrysAlisPro, Agilent Technologies,
Version 1.171.37.33 (release 27-03-2014 CrysAlis171 .NET)
(compiled Mar 27 2014,17:12:48)
;
_computing_data_collection
;
CrysAlisPro, Agilent Technologies,
Version 1.171.37.33 (release 27-03-2014 CrysAlis171 .NET)
(compiled Mar 27 2014,17:12:48)
;
_computing_data_reduction
;
CrysAlisPro, Agilent Technologies,
Version 1.171.37.33 (release 27-03-2014 CrysAlis171 .NET)
(compiled Mar 27 2014,17:12:48)
;
_computing_structure_refinement 'SHELXL-97 (Sheldrick, 2008)'
_computing_structure_solution 'SHELXS-97 (Sheldrick, 2008)'
_diffrn_ambient_temperature 298
_diffrn_detector 'CCD plate'
_diffrn_detector_area_resol_mean 16.1340
_diffrn_detector_type Sapphire3
_diffrn_measured_fraction_theta_full 0.999
_diffrn_measured_fraction_theta_max 0.830
_diffrn_measurement_details
;
  1 omega  -24.00   24.00   1.0000  142.5000
omega____ theta____ kappa____ phi______ frames
    -      -16.3596  -99.0000   90.0000 48

  2 omega   12.00   58.00   1.0000  142.5000
omega____ theta____ kappa____ phi______ frames
    -       17.6096  -99.0000   60.0000 46

  3 omega  -49.00   74.00   1.0000  142.5000
omega____ theta____ kappa____ phi______ frames
    -       17.6096    0.0000  120.0000 123

;
_diffrn_measurement_device 'four-circle diffractometer'
_diffrn_measurement_device_type 'Xcalibur, Sapphire3'
_diffrn_radiation_monochromator graphite
_diffrn_radiation_probe x-ray
_diffrn_radiation_type 'Mo K\a'
_diffrn_radiation_wavelength 0.71073
_diffrn_reflns_av_R_equivalents 0.0271
_diffrn_reflns_av_sigmaI/netI 0.0556
_diffrn_reflns_limit_h_max 7
_diffrn_reflns_limit_h_min -7
_diffrn_reflns_limit_k_max 10
_diffrn_reflns_limit_k_min -10
_diffrn_reflns_limit_l_max 26
_diffrn_reflns_limit_l_min -26
_diffrn_reflns_number 4265
_diffrn_reflns_theta_full 25.00
_diffrn_reflns_theta_max 29.42
_diffrn_reflns_theta_min 2.59
_diffrn_source 'Enhance (Mo) X-ray Source'
_exptl_absorpt_coefficient_mu 0.373
_exptl_absorpt_correction_T_max 1.00000
_exptl_absorpt_correction_T_min 0.34976
_exptl_absorpt_correction_type multi-scan
_exptl_absorpt_process_details
;
CrysAlisPro, Agilent Technologies,
Version 1.171.37.33 (release 27-03-2014 CrysAlis171 .NET)
(compiled Mar 27 2014,17:12:48)
Empirical absorption correction using spherical harmonics,
 implemented in SCALE3 ABSPACK scaling algorithm.
;
_exptl_crystal_colour YELLOW
_exptl_crystal_density_diffrn 1.416
_exptl_crystal_density_method 'not measured'
_exptl_crystal_description PRISM
_exptl_crystal_F_000 416
_exptl_crystal_size_max 0.06
_exptl_crystal_size_mid 0.04
_exptl_crystal_size_min 0.02
_refine_diff_density_max 0.302
_refine_diff_density_min -0.276
_refine_diff_density_rms 0.058
_refine_ls_extinction_method none
_refine_ls_goodness_of_fit_ref 1.220
_refine_ls_hydrogen_treatment mixed
_refine_ls_matrix_type full
_refine_ls_number_parameters 119
_refine_ls_number_reflns 2145
_refine_ls_number_restraints 0
_refine_ls_restrained_S_all 1.220
_refine_ls_R_factor_all 0.1382
_refine_ls_R_factor_gt 0.0948
_refine_ls_shift/su_max 0.000
_refine_ls_shift/su_mean 0.000
_refine_ls_structure_factor_coef Fsqd
_refine_ls_weighting_details 'calc w=1/[\s^2^(Fo^2^)+(0.0666P)^2^+0.5189P] where P=(Fo^2^+2Fc^2^)/3'
_refine_ls_weighting_scheme calc
_refine_ls_wR_factor_gt 0.1826
_refine_ls_wR_factor_ref 0.2018
_reflns_number_gt 1472
_reflns_number_total 2145
_reflns_threshold_expression >2\s(I)
_cod_data_source_file c5cc09412g2.cif
_cod_data_source_block 1HCl_86
_cod_depositor_comments
;
The following automatic conversions were performed:

'_symmetry_cell_setting' value 'MONOCLINIC' changed to 'monoclinic'
according to
/usr/data/users/saulius/crontab/automatic-downloads/rss-feeds/RSC/lib/dictionaries/cif_core.dic
dictionary named 'cif_core.dic' version 2.4.2 from 2011-04-26.

Automatic conversion script
Id: cif_fix_values 4268 2015-11-12 08:31:59Z antanas 
;
_cod_original_sg_symbol_H-M P21/C
_cod_database_code 7118563

loop_
_symmetry_equiv_pos_as_xyz
'x, y, z'
'-x, y+1/2, -z+1/2'
'-x, -y, -z'
'x, -y-1/2, z-1/2'

loop_
_atom_site_label
_atom_site_type_symbol
_atom_site_fract_x
_atom_site_fract_y
_atom_site_fract_z
_atom_site_U_iso_or_equiv
_atom_site_adp_type
_atom_site_occupancy
_atom_site_symmetry_multiplicity
_atom_site_calc_flag
_atom_site_refinement_flags
_atom_site_disorder_assembly
_atom_site_disorder_group
C7A C 1.0179(8) 0.2120(6) -0.0370(2) 0.0475(13) Uiso 0.860(7) 1 d P A 1
H7A H 0.9033 0.2311 -0.0714 0.057 Uiso 0.860(7) 1 calc PR A 1
C8A C 1.2015(8) 0.1229(6) -0.0537(3) 0.0482(13) Uiso 0.860(7) 1 d P A 1
H8A H 1.3224 0.1028 -0.0212 0.058 Uiso 0.860(7) 1 calc PR A 1
C7B C 0.915(4) 0.115(3) -0.0032(14) 0.041(8) Uiso 0.140(7) 1 d P . 2
H7B H 0.8239 0.1344 -0.0460 0.049 Uiso 0.140(7) 1 calc PR A 2
C8B C 1.155(5) 0.040(4) -0.0227(16) 0.049(8) Uiso 0.140(7) 1 d P . 2
H8B H 1.2883 0.0833 0.0050 0.059 Uiso 0.140(7) 1 calc PR A 2
Cl1 Cl 0.39292(17) 0.70506(14) 0.23245(6) 0.0606(4) Uani 1 1 d . . .
N1 N 0.8857(5) 0.5403(4) 0.21342(18) 0.0571(10) Uani 1 1 d . . .
H1A H 0.9047 0.4782 0.2498 0.086 Uiso 1 1 calc R . .
H1B H 0.7410 0.5828 0.2135 0.086 Uiso 1 1 calc R . .
H1C H 0.9956 0.6151 0.2152 0.086 Uiso 1 1 calc R . .
O2 O 1.3930(6) -0.0402(4) -0.12917(17) 0.0740(10) Uani 1 1 d . A .
H2W H 1.3881 -0.0793 -0.1772 0.111 Uiso 1 1 calc R . .
C5 C 1.1411(7) 0.2743(5) 0.0859(2) 0.0564(12) Uani 1 1 d . A .
H5 H 1.2742 0.2103 0.0824 0.068 Uiso 1 1 calc R . .
O1 O 1.0823(6) 0.0948(4) -0.16761(18) 0.0796(11) Uani 1 1 d . A .
C2 C 0.7419(7) 0.4581(5) 0.0996(2) 0.0499(10) Uani 1 1 d . . .
H2 H 0.6058 0.5185 0.1048 0.060 Uiso 1 1 calc R . .
C1 C 0.9118(6) 0.4498(5) 0.1510(2) 0.0427(9) Uani 1 1 d . . .
C3 C 0.7752(7) 0.3756(5) 0.0399(2) 0.0588(12) Uani 1 1 d . A .
H3 H 0.6598 0.3812 0.0048 0.071 Uiso 1 1 calc R . .
C6 C 1.1093(6) 0.3577(5) 0.1451(2) 0.0501(11) Uani 1 1 d . . .
H6 H 1.2215 0.3516 0.1811 0.060 Uiso 1 1 calc R . .
C9 C 1.2148(7) 0.0582(5) -0.1206(3) 0.0584(12) Uani 1 1 d . . .
C4 C 0.9770(7) 0.2839(5) 0.0308(2) 0.0559(11) Uani 1 1 d . . .

loop_
_atom_site_aniso_label
_atom_site_aniso_U_11
_atom_site_aniso_U_22
_atom_site_aniso_U_33
_atom_site_aniso_U_23
_atom_site_aniso_U_13
_atom_site_aniso_U_12
Cl1 0.0420(5) 0.0630(8) 0.0768(8) -0.0047(6) 0.0044(5) 0.0055(5)
N1 0.0409(17) 0.068(3) 0.063(2) -0.001(2) 0.0021(16) 0.0096(18)
O2 0.0669(19) 0.080(3) 0.075(2) 0.0182(19) 0.0043(17) 0.0297(19)
C5 0.044(2) 0.051(3) 0.074(3) 0.000(2) -0.008(2) 0.013(2)
O1 0.068(2) 0.090(3) 0.080(2) -0.003(2) -0.0141(18) 0.028(2)
C2 0.0390(19) 0.052(3) 0.059(3) 0.004(2) -0.0037(18) 0.0108(19)
C1 0.0355(18) 0.044(2) 0.049(2) 0.0033(19) 0.0011(17) -0.0040(17)
C3 0.046(2) 0.065(3) 0.064(3) 0.000(2) -0.018(2) 0.006(2)
C6 0.0370(19) 0.056(3) 0.057(3) 0.005(2) -0.0048(18) 0.0089(19)
C9 0.047(2) 0.052(3) 0.076(3) 0.011(2) -0.001(2) 0.001(2)
C4 0.047(2) 0.051(3) 0.069(3) -0.003(2) -0.011(2) 0.010(2)

loop_
_atom_type_symbol
_atom_type_description
_atom_type_scat_dispersion_real
_atom_type_scat_dispersion_imag
_atom_type_scat_source
C C 0.0033 0.0016 'International Tables Vol C Tables 4.2.6.8 and 6.1.1.4'
H H 0.0000 0.0000 'International Tables Vol C Tables 4.2.6.8 and 6.1.1.4'
Cl Cl 0.1484 0.1585 'International Tables Vol C Tables 4.2.6.8 and 6.1.1.4'
N N 0.0061 0.0033 'International Tables Vol C Tables 4.2.6.8 and 6.1.1.4'
O O 0.0106 0.0060 'International Tables Vol C Tables 4.2.6.8 and 6.1.1.4'

loop_
_geom_angle_atom_site_label_1
_geom_angle_atom_site_label_2
_geom_angle_atom_site_label_3
_geom_angle
_geom_angle_site_symmetry_1
C8A C7A C4 126.7(4) .
C7A C8A C9 120.7(4) .
C8B C7B C8B 87(2) 3_755
C8B C7B C4 136(2) 3_755
C8B C7B C4 107.2(19) .
C7B C8B C7B 93(2) 3_755
C7B C8B C9 117(2) 3_755
C7B C8B C9 112.3(19) .
C6 C5 C4 121.1(4) .
C1 C2 C3 118.9(4) .
C2 C1 C6 121.3(4) .
C2 C1 N1 120.1(3) .
C6 C1 N1 118.6(3) .
C2 C3 C4 121.8(4) .
C1 C6 C5 119.7(4) .
O1 C9 O2 121.5(5) .
O1 C9 C8A 123.3(4) .
O2 C9 C8A 115.2(4) .
O1 C9 C8B 130.2(9) .
O2 C9 C8B 102.9(9) .
C8A C9 C8B 28.3(9) .
C3 C4 C5 117.1(4) .
C3 C4 C7A 119.7(4) .
C5 C4 C7A 123.0(4) .
C3 C4 C7B 113.0(9) .
C5 C4 C7B 112.8(10) .
C7A C4 C7B 45.7(10) .

loop_
_geom_bond_atom_site_label_1
_geom_bond_atom_site_label_2
_geom_bond_distance
_geom_bond_site_symmetry_2
C7A C8A 1.330(6) .
C7A C4 1.480(6) .
C8A C9 1.418(7) .
C7B C8B 1.48(4) 3_755
C7B C8B 1.55(4) .
C7B C4 1.62(3) .
C8B C7B 1.48(4) 3_755
C8B C9 1.95(3) .
N1 C1 1.453(5) .
O2 C9 1.322(5) .
C5 C6 1.373(6) .
C5 C4 1.396(6) .
O1 C9 1.205(5) .
C2 C1 1.363(5) .
C2 C3 1.377(6) .
C1 C6 1.368(5) .
C3 C4 1.393(6) .
